data_1560864
loop_
_publ_author_name
'Shiryaev, Alexey A.'
'Burkhanova, Tatyana M.'
'Mitoraj, Mariusz P.'
'Kukulka, Mercedes'
'Sagan, Filip'
'Mahmoudi, Ghodrat'
'Babashkina, Maria G.'
'Bolte, Michael'
'Safin, Damir A.'

_publ_section_title
;
 Supramolecular structures of NiII and CuII with the sterically demanding
 Schiff base dyes driven by cooperative action of preagostic and other
 non-covalent interactions
;
_journal_issue 3
_journal_name_full IUCrJ
_journal_paper_doi 10.1107/S2052252521000610
_journal_volume 8
_journal_year 2021
_chemical_formula_moiety 'C34 H36 Cu N2 O2'
_chemical_formula_sum 'C34 H36 Cu N2 O2'
_chemical_formula_weight 568.19
_space_group_crystal_system monoclinic
_space_group_IT_number 14
_space_group_name_Hall '-P 2yn'
_space_group_name_H-M_alt 'P 1 21/n 1'
_atom_sites_solution_hydrogens geom
_atom_sites_solution_primary direct
_audit_creation_method SHELXL-2018/3
_cell_angle_alpha 90
_cell_angle_beta 99.410(7)
_cell_angle_gamma 90
_cell_formula_units_Z 2
_cell_length_a 11.0325(10)
_cell_length_b 5.6889(3)
_cell_length_c 21.554(2)
_cell_measurement_reflns_used 14124
_cell_measurement_temperature 173(2)
_cell_measurement_theta_max 25.98
_cell_measurement_theta_min 3.67
_cell_volume 1334.59(19)
_computing_cell_refinement 'X-Area (Stoe & Cie, 2001)'
_computing_data_collection 'X-Area (Stoe & Cie, 2001)'
_computing_data_reduction 'X-Area (Stoe & Cie, 2001)'
_computing_molecular_graphics 'XP in SHELXTL-Plus (Sheldrick, 2008)'
_computing_structure_refinement 'SHELXL-2018/3 (Sheldrick, 2018)'
_diffrn_ambient_temperature 173(2)
_diffrn_measured_fraction_theta_full 0.997
_diffrn_measured_fraction_theta_max 0.996
_diffrn_measurement_device_type 'STOE IPDS II two-circle-diffractometer'
_diffrn_measurement_method \w
_diffrn_radiation_type MoK\a
_diffrn_radiation_wavelength 0.71073
_diffrn_reflns_av_R_equivalents 0.0317
_diffrn_reflns_av_unetI/netI 0.0272
_diffrn_reflns_Laue_measured_fraction_full 0.997
_diffrn_reflns_Laue_measured_fraction_max 0.996
_diffrn_reflns_limit_h_max 10
_diffrn_reflns_limit_h_min -13
_diffrn_reflns_limit_k_max 6
_diffrn_reflns_limit_k_min -6
_diffrn_reflns_limit_l_max 26
_diffrn_reflns_limit_l_min -26
_diffrn_reflns_number 10452
_diffrn_reflns_point_group_measured_fraction_full 0.997
_diffrn_reflns_point_group_measured_fraction_max 0.996
_diffrn_reflns_theta_full 25.000
_diffrn_reflns_theta_max 25.588
_diffrn_reflns_theta_min 3.678
_diffrn_source 'Genix 3D I\mS microfocus X-ray source'
_exptl_absorpt_coefficient_mu 0.854
_exptl_absorpt_correction_T_max 1.000
_exptl_absorpt_correction_T_min 0.634
_exptl_absorpt_correction_type multi-scan
_exptl_absorpt_process_details 'X-Area (Stoe & Cie, 2001)'
_exptl_crystal_colour 'green yellow'
_exptl_crystal_density_diffrn 1.414
_exptl_crystal_description needle
_exptl_crystal_F_000 598
_exptl_crystal_size_max 0.140
_exptl_crystal_size_mid 0.040
_exptl_crystal_size_min 0.030
_refine_diff_density_max 0.313
_refine_diff_density_min -0.266
_refine_diff_density_rms 0.055
_refine_ls_extinction_method none
_refine_ls_goodness_of_fit_ref 1.137
_refine_ls_hydrogen_treatment constr
_refine_ls_matrix_type full
_refine_ls_number_parameters 178
_refine_ls_number_reflns 2485
_refine_ls_number_restraints 0
_refine_ls_restrained_S_all 1.137
_refine_ls_R_factor_all 0.0455
_refine_ls_R_factor_gt 0.0373
_refine_ls_shift/su_max 0.000
_refine_ls_shift/su_mean 0.000
_refine_ls_structure_factor_coef Fsqd
_refine_ls_weighting_details 'w=1/[\s^2^(Fo^2^)+(0.0357P)^2^+1.0752P] where P=(Fo^2^+2Fc^2^)/3'
_refine_ls_weighting_scheme calc
_refine_ls_wR_factor_gt 0.0812
_refine_ls_wR_factor_ref 0.0842
_reflns_Friedel_coverage 0.000
_reflns_number_gt 2186
_reflns_number_total 2485
_reflns_threshold_expression 'I > 2\s(I)'
_cod_data_source_file ed5022.cif
_cod_data_source_block ba41
_cod_original_sg_symbol_H-M 'P 21/n'
_cod_database_code 1560864
_shelx_shelxl_version_number 2018/3
_shelx_space_group_comment
; 
The symmetry employed for this shelxl refinement is uniquely defined 
by the following loop, which should always be used as a source of 
symmetry information in preference to the above space-group names. 
They are only intended as comments. 
;
_shelx_estimated_absorpt_t_min 0.890
_shelx_estimated_absorpt_t_max 0.975

loop_
_space_group_symop_operation_xyz
'x, y, z'
'x+1/2, -y+1/2, z+1/2'
'-x, -y, -z'
'-x-1/2, y-1/2, -z-1/2'

loop_
_atom_site_label
_atom_site_type_symbol
_atom_site_fract_x
_atom_site_fract_y
_atom_site_fract_z
_atom_site_U_iso_or_equiv
_atom_site_adp_type
_atom_site_occupancy
_atom_site_site_symmetry_order
_atom_site_calc_flag
_atom_site_refinement_flags_posn
_atom_site_refinement_flags_adp
_atom_site_refinement_flags_occupancy
_atom_site_disorder_assembly
_atom_site_disorder_group
Cu1 Cu 0.500000 0.500000 0.000000 0.01558(12) Uani 1 2 d S . P . .
N1 N 0.41290(17) 0.4602(3) 0.07499(8) 0.0159(4) Uani 1 1 d . . . . .
O1 O 0.58807(15) 0.2180(3) 0.02154(7) 0.0214(4) Uani 1 1 d . . . . .
C1 C 0.5975(2) 0.0860(4) 0.07113(10) 0.0170(4) Uani 1 1 d . . . . .
C2 C 0.6759(2) -0.1170(4) 0.07234(10) 0.0193(5) Uani 1 1 d . . . . .
H2 H 0.718329 -0.144689 0.038089 0.023 Uiso 1 1 calc R U . . .
C3 C 0.6903(2) -0.2691(4) 0.12128(10) 0.0190(5) Uani 1 1 d . . . . .
H3 H 0.740333 -0.404370 0.120014 0.023 Uiso 1 1 calc R U . . .
C4 C 0.6319(2) -0.2305(4) 0.17460(10) 0.0175(5) Uani 1 1 d . . . . .
C5 C 0.6493(2) -0.3908(4) 0.22552(10) 0.0212(5) Uani 1 1 d . . . . .
H5 H 0.698762 -0.526297 0.223466 0.025 Uiso 1 1 calc R U . . .
C6 C 0.5957(2) -0.3534(4) 0.27782(11) 0.0257(5) Uani 1 1 d . . . . .
H6 H 0.606347 -0.463609 0.311374 0.031 Uiso 1 1 calc R U . . .
C7 C 0.5253(2) -0.1514(4) 0.28107(11) 0.0268(5) Uani 1 1 d . . . . .
H7 H 0.489679 -0.122793 0.317610 0.032 Uiso 1 1 calc R U . . .
C8 C 0.5066(2) 0.0077(5) 0.23201(10) 0.0235(5) Uani 1 1 d . . . . .
H8 H 0.458901 0.144505 0.235631 0.028 Uiso 1 1 calc R U . . .
C9 C 0.55700(19) -0.0289(4) 0.17647(10) 0.0169(4) Uani 1 1 d . . . . .
C10 C 0.5359(2) 0.1262(4) 0.12215(10) 0.0168(4) Uani 1 1 d . . . . .
C11 C 0.4448(2) 0.3090(4) 0.11920(10) 0.0165(4) Uani 1 1 d . . . . .
H11 H 0.402910 0.319525 0.154264 0.020 Uiso 1 1 calc R U . . .
C21 C 0.3120(2) 0.6264(4) 0.08202(10) 0.0181(5) Uani 1 1 d . . . . .
H21 H 0.341274 0.787134 0.072876 0.022 Uiso 1 1 calc R U . . .
C22 C 0.2713(2) 0.6386(4) 0.14648(11) 0.0250(5) Uani 1 1 d . . . . .
H22A H 0.343287 0.667974 0.179509 0.030 Uiso 1 1 calc R U . . .
H22B H 0.233598 0.487527 0.155834 0.030 Uiso 1 1 calc R U . . .
C23 C 0.1779(3) 0.8382(5) 0.14579(13) 0.0356(7) Uani 1 1 d . . . . .
H23A H 0.150456 0.846133 0.187223 0.043 Uiso 1 1 calc R U . . .
H23B H 0.217961 0.989461 0.138785 0.043 Uiso 1 1 calc R U . . .
C24 C 0.0667(3) 0.8032(6) 0.09463(14) 0.0395(7) Uani 1 1 d . . . . .
H24A H 0.019906 0.663996 0.104880 0.047 Uiso 1 1 calc R U . . .
H24B H 0.012226 0.942033 0.093257 0.047 Uiso 1 1 calc R U . . .
C25 C 0.1045(2) 0.7689(5) 0.03056(13) 0.0294(6) Uani 1 1 d . . . . .
H25A H 0.138871 0.917730 0.017153 0.035 Uiso 1 1 calc R U . . .
H25B H 0.031085 0.728971 -0.000593 0.035 Uiso 1 1 calc R U . . .
C26 C 0.2001(2) 0.5735(4) 0.03187(12) 0.0238(5) Uani 1 1 d . . . . .
H26A H 0.225971 0.561069 -0.009861 0.029 Uiso 1 1 calc R U . . .
H26B H 0.163447 0.421410 0.041280 0.029 Uiso 1 1 calc R U . . .

loop_
_atom_site_aniso_label
_atom_site_aniso_U_11
_atom_site_aniso_U_22
_atom_site_aniso_U_33
_atom_site_aniso_U_23
_atom_site_aniso_U_13
_atom_site_aniso_U_12
Cu1 0.0161(2) 0.01449(19) 0.01602(19) 0.00227(16) 0.00231(13) 0.00218(17)
N1 0.0144(9) 0.0139(10) 0.0192(9) -0.0022(7) 0.0018(7) 0.0008(7)
O1 0.0268(9) 0.0184(8) 0.0202(8) 0.0043(6) 0.0073(6) 0.0054(7)
C1 0.0160(11) 0.0157(10) 0.0181(10) -0.0003(8) -0.0010(8) -0.0029(9)
C2 0.0212(12) 0.0194(11) 0.0171(10) -0.0022(9) 0.0029(9) 0.0012(9)
C3 0.0186(11) 0.0143(11) 0.0228(11) -0.0023(9) -0.0002(9) 0.0018(9)
C4 0.0184(11) 0.0150(11) 0.0176(10) 0.0000(9) -0.0015(8) -0.0028(9)
C5 0.0227(12) 0.0162(11) 0.0224(11) 0.0022(9) -0.0031(9) 0.0017(10)
C6 0.0327(14) 0.0242(13) 0.0189(11) 0.0072(10) 0.0001(10) -0.0019(11)
C7 0.0320(14) 0.0292(14) 0.0200(11) 0.0022(10) 0.0070(10) 0.0022(11)
C8 0.0273(12) 0.0215(11) 0.0223(11) -0.0001(10) 0.0056(9) 0.0040(11)
C9 0.0161(10) 0.0163(11) 0.0175(10) 0.0008(9) 0.0006(8) -0.0017(9)
C10 0.0165(11) 0.0153(11) 0.0178(10) 0.0008(9) 0.0009(8) -0.0013(9)
C11 0.0164(11) 0.0157(11) 0.0174(10) 0.0000(8) 0.0028(8) -0.0009(9)
C21 0.0165(11) 0.0159(11) 0.0221(11) 0.0018(9) 0.0041(9) 0.0029(9)
C22 0.0262(13) 0.0249(13) 0.0263(12) 0.0057(10) 0.0114(10) 0.0060(10)
C23 0.0427(16) 0.0332(15) 0.0365(14) 0.0069(12) 0.0235(12) 0.0161(13)
C24 0.0276(14) 0.0418(17) 0.0543(17) 0.0209(14) 0.0224(13) 0.0170(13)
C25 0.0186(12) 0.0280(13) 0.0410(14) 0.0088(11) 0.0032(11) 0.0056(10)
C26 0.0171(11) 0.0208(12) 0.0322(13) 0.0017(9) 0.0004(9) 0.0016(9)

loop_
_atom_type_symbol
_atom_type_description
_atom_type_scat_dispersion_real
_atom_type_scat_dispersion_imag
_atom_type_scat_source
C C 0.0033 0.0016 'International Tables Vol C Tables 4.2.6.8 and 6.1.1.4'
H H 0.0000 0.0000 'International Tables Vol C Tables 4.2.6.8 and 6.1.1.4'
Cu Cu 0.3201 1.2651 'International Tables Vol C Tables 4.2.6.8 and 6.1.1.4'
N N 0.0061 0.0033 'International Tables Vol C Tables 4.2.6.8 and 6.1.1.4'
O O 0.0106 0.0060 'International Tables Vol C Tables 4.2.6.8 and 6.1.1.4'

loop_
_geom_angle_atom_site_label_1
_geom_angle_atom_site_label_2
_geom_angle_atom_site_label_3
_geom_angle
_geom_angle_site_symmetry_1
_geom_angle_site_symmetry_3
_geom_angle_publ_flag
O1 Cu1 O1 180.0 . 3_665 ?
O1 Cu1 N1 89.94(7) . 3_665 ?
O1 Cu1 N1 90.06(7) 3_665 3_665 ?
O1 Cu1 N1 90.06(7) . . ?
O1 Cu1 N1 89.94(7) 3_665 . ?
N1 Cu1 N1 180.0 3_665 . ?
C11 N1 C21 117.86(18) . . ?
C11 N1 Cu1 123.86(15) . . ?
C21 N1 Cu1 118.12(13) . . ?
C1 O1 Cu1 131.44(15) . . ?
O1 C1 C10 124.6(2) . . ?
O1 C1 C2 116.53(19) . . ?
C10 C1 C2 118.9(2) . . ?
C3 C2 C1 121.4(2) . . ?
C3 C2 H2 119.3 . . ?
C1 C2 H2 119.3 . . ?
C2 C3 C4 121.3(2) . . ?
C2 C3 H3 119.4 . . ?
C4 C3 H3 119.4 . . ?
C5 C4 C9 120.3(2) . . ?
C5 C4 C3 120.3(2) . . ?
C9 C4 C3 119.4(2) . . ?
C6 C5 C4 121.0(2) . . ?
C6 C5 H5 119.5 . . ?
C4 C5 H5 119.5 . . ?
C5 C6 C7 119.2(2) . . ?
C5 C6 H6 120.4 . . ?
C7 C6 H6 120.4 . . ?
C8 C7 C6 121.1(2) . . ?
C8 C7 H7 119.5 . . ?
C6 C7 H7 119.5 . . ?
C7 C8 C9 121.4(2) . . ?
C7 C8 H8 119.3 . . ?
C9 C8 H8 119.3 . . ?
C8 C9 C4 117.0(2) . . ?
C8 C9 C10 124.0(2) . . ?
C4 C9 C10 119.01(19) . . ?
C1 C10 C11 120.46(19) . . ?
C1 C10 C9 119.9(2) . . ?
C11 C10 C9 119.49(19) . . ?
N1 C11 C10 128.2(2) . . ?
N1 C11 H11 115.9 . . ?
C10 C11 H11 115.9 . . ?
N1 C21 C22 117.18(18) . . ?
N1 C21 C26 109.50(18) . . ?
C22 C21 C26 109.12(19) . . ?
N1 C21 H21 106.8 . . ?
C22 C21 H21 106.8 . . ?
C26 C21 H21 106.8 . . ?
C21 C22 C23 108.75(19) . . ?
C21 C22 H22A 109.9 . . ?
C23 C22 H22A 109.9 . . ?
C21 C22 H22B 109.9 . . ?
C23 C22 H22B 109.9 . . ?
H22A C22 H22B 108.3 . . ?
C24 C23 C22 111.8(2) . . ?
C24 C23 H23A 109.3 . . ?
C22 C23 H23A 109.3 . . ?
C24 C23 H23B 109.3 . . ?
C22 C23 H23B 109.3 . . ?
H23A C23 H23B 107.9 . . ?
C25 C24 C23 111.5(2) . . ?
C25 C24 H24A 109.3 . . ?
C23 C24 H24A 109.3 . . ?
C25 C24 H24B 109.3 . . ?
C23 C24 H24B 109.3 . . ?
H24A C24 H24B 108.0 . . ?
C24 C25 C26 111.5(2) . . ?
C24 C25 H25A 109.3 . . ?
C26 C25 H25A 109.3 . . ?
C24 C25 H25B 109.3 . . ?
C26 C25 H25B 109.3 . . ?
H25A C25 H25B 108.0 . . ?
C25 C26 C21 110.1(2) . . ?
C25 C26 H26A 109.6 . . ?
C21 C26 H26A 109.6 . . ?
C25 C26 H26B 109.6 . . ?
C21 C26 H26B 109.6 . . ?
H26A C26 H26B 108.1 . . ?

loop_
_geom_bond_atom_site_label_1
_geom_bond_atom_site_label_2
_geom_bond_distance
_geom_bond_site_symmetry_2
_geom_bond_publ_flag
Cu1 O1 1.8935(16) . ?
Cu1 O1 1.8935(16) 3_665 ?
Cu1 N1 2.0236(18) 3_665 ?
Cu1 N1 2.0236(18) . ?
N1 C11 1.289(3) . ?
N1 C21 1.487(3) . ?
O1 C1 1.297(3) . ?
C1 C10 1.403(3) . ?
C1 C2 1.440(3) . ?
C2 C3 1.354(3) . ?
C2 H2 0.9500 . ?
C3 C4 1.423(3) . ?
C3 H3 0.9500 . ?
C4 C5 1.416(3) . ?
C4 C9 1.418(3) . ?
C5 C6 1.372(3) . ?
C5 H5 0.9500 . ?
C6 C7 1.395(4) . ?
C6 H6 0.9500 . ?
C7 C8 1.381(3) . ?
C7 H7 0.9500 . ?
C8 C9 1.415(3) . ?
C8 H8 0.9500 . ?
C9 C10 1.454(3) . ?
C10 C11 1.441(3) . ?
C11 H11 0.9500 . ?
C21 C22 1.530(3) . ?
C21 C26 1.532(3) . ?
C21 H21 1.0000 . ?
C22 C23 1.532(3) . ?
C22 H22A 0.9900 . ?
C22 H22B 0.9900 . ?
C23 C24 1.523(4) . ?
C23 H23A 0.9900 . ?
C23 H23B 0.9900 . ?
C24 C25 1.519(4) . ?
C24 H24A 0.9900 . ?
C24 H24B 0.9900 . ?
C25 C26 1.529(3) . ?
C25 H25A 0.9900 . ?
C25 H25B 0.9900 . ?
C26 H26A 0.9900 . ?
C26 H26B 0.9900 . ?

loop_
_geom_torsion_atom_site_label_1
_geom_torsion_atom_site_label_2
_geom_torsion_atom_site_label_3
_geom_torsion_atom_site_label_4
_geom_torsion
_geom_torsion_site_symmetry_1
_geom_torsion_site_symmetry_2
_geom_torsion_site_symmetry_3
_geom_torsion_site_symmetry_4
_geom_torsion_publ_flag
N1 Cu1 O1 C1 170.4(2) 3_665 . . . ?
N1 Cu1 O1 C1 -9.6(2) . . . . ?
Cu1 O1 C1 C10 2.2(3) . . . . ?
Cu1 O1 C1 C2 -178.76(15) . . . . ?
O1 C1 C2 C3 -178.7(2) . . . . ?
C10 C1 C2 C3 0.5(3) . . . . ?
C1 C2 C3 C4 -2.2(3) . . . . ?
C2 C3 C4 C5 -179.4(2) . . . . ?
C2 C3 C4 C9 0.1(3) . . . . ?
C9 C4 C5 C6 -0.9(3) . . . . ?
C3 C4 C5 C6 178.6(2) . . . . ?
C4 C5 C6 C7 -1.4(4) . . . . ?
C5 C6 C7 C8 1.5(4) . . . . ?
C6 C7 C8 C9 0.6(4) . . . . ?
C7 C8 C9 C4 -2.7(3) . . . . ?
C7 C8 C9 C10 177.1(2) . . . . ?
C5 C4 C9 C8 2.8(3) . . . . ?
C3 C4 C9 C8 -176.7(2) . . . . ?
C5 C4 C9 C10 -176.9(2) . . . . ?
C3 C4 C9 C10 3.6(3) . . . . ?
O1 C1 C10 C11 7.1(3) . . . . ?
C2 C1 C10 C11 -171.9(2) . . . . ?
O1 C1 C10 C9 -177.7(2) . . . . ?
C2 C1 C10 C9 3.3(3) . . . . ?
C8 C9 C10 C1 175.0(2) . . . . ?
C4 C9 C10 C1 -5.3(3) . . . . ?
C8 C9 C10 C11 -9.8(3) . . . . ?
C4 C9 C10 C11 170.0(2) . . . . ?
C21 N1 C11 C10 177.6(2) . . . . ?
Cu1 N1 C11 C10 -7.1(3) . . . . ?
C1 C10 C11 N1 -4.0(4) . . . . ?
C9 C10 C11 N1 -179.3(2) . . . . ?
C11 N1 C21 C22 11.9(3) . . . . ?
Cu1 N1 C21 C22 -163.72(16) . . . . ?
C11 N1 C21 C26 -113.0(2) . . . . ?
Cu1 N1 C21 C26 71.4(2) . . . . ?
N1 C21 C22 C23 173.6(2) . . . . ?
C26 C21 C22 C23 -61.3(3) . . . . ?
C21 C22 C23 C24 58.3(3) . . . . ?
C22 C23 C24 C25 -54.1(3) . . . . ?
C23 C24 C25 C26 52.7(3) . . . . ?
C24 C25 C26 C21 -56.3(3) . . . . ?
N1 C21 C26 C25 -169.71(19) . . . . ?
C22 C21 C26 C25 60.8(3) . . . . ?
